data_2227406
loop_
_publ_author_name
'Cui, Ping'
'Li, Xin-Long'

_publ_section_title
;
 5-(2-Hydroxyphenyl)-3-methyl-4,5-dihydro-1<i>H</i>-pyrazole-1-carbaldehyde
;
_journal_coeditor_code EZ2216
_journal_issue 9
_journal_name_full 'Acta Crystallographica Section E'
_journal_page_first o2351
_journal_paper_doi 10.1107/S1600536810031600
_journal_volume 66
_journal_year 2010
_chemical_formula_iupac 'C11 H12 N2 O2'
_chemical_formula_moiety 'C11 H12 N2 O2'
_chemical_formula_sum 'C11 H12 N2 O2'
_chemical_formula_weight 204.23
_chemical_name_systematic
;
5-(2-Hydroxyphenyl)-3-methyl-4,5-dihydro-1<i>H</i>-pyrazole-1-carbaldehyde
;
_space_group_IT_number 14
_symmetry_cell_setting monoclinic
_symmetry_space_group_name_Hall '-P 2yn'
_symmetry_space_group_name_H-M 'P 1 21/n 1'
_atom_sites_solution_hydrogens geom
_atom_sites_solution_primary direct
_atom_sites_solution_secondary difmap
_audit_creation_method SHELXL-97
_cell_angle_alpha 90.00
_cell_angle_beta 106.46(3)
_cell_angle_gamma 90.00
_cell_formula_units_Z 4
_cell_length_a 7.3835(15)
_cell_length_b 13.454(3)
_cell_length_c 10.507(2)
_cell_measurement_reflns_used 972
_cell_measurement_temperature 293(2)
_cell_measurement_theta_max 24.68
_cell_measurement_theta_min 3.51
_cell_volume 1001.0(4)
_computing_cell_refinement 'SAINT (Bruker, 2001)'
_computing_data_collection 'SMART (Bruker, 2001)'
_computing_data_reduction 'SAINT (Bruker, 2001)'
_computing_molecular_graphics 'SHELXTL (Sheldrick, 2008)'
_computing_publication_material 'SHELXL97 (Sheldrick, 2008)'
_computing_structure_refinement 'SHELXL97 (Sheldrick, 2008)'
_computing_structure_solution 'SHELXS97 (Sheldrick, 2008)'
_diffrn_ambient_temperature 293(2)
_diffrn_measured_fraction_theta_full 0.997
_diffrn_measured_fraction_theta_max 0.997
_diffrn_measurement_device_type 'Bruker Smart APEX CCD area-detector'
_diffrn_measurement_method 'phi and omega scans'
_diffrn_radiation_monochromator graphite
_diffrn_radiation_source 'fine-focus sealed tube'
_diffrn_radiation_type MoK\a
_diffrn_radiation_wavelength 0.71073
_diffrn_reflns_av_R_equivalents 0.0188
_diffrn_reflns_av_sigmaI/netI 0.0251
_diffrn_reflns_limit_h_max 8
_diffrn_reflns_limit_h_min -9
_diffrn_reflns_limit_k_max 13
_diffrn_reflns_limit_k_min -16
_diffrn_reflns_limit_l_max 12
_diffrn_reflns_limit_l_min -12
_diffrn_reflns_number 5606
_diffrn_reflns_theta_full 26.00
_diffrn_reflns_theta_max 26.00
_diffrn_reflns_theta_min 3.01
_diffrn_standards_decay_% 0
_diffrn_standards_interval_count 0
_diffrn_standards_interval_time 0
_diffrn_standards_number 0
_exptl_absorpt_coefficient_mu 0.095
_exptl_absorpt_correction_T_max 0.9896
_exptl_absorpt_correction_T_min 0.9803
_exptl_absorpt_correction_type multi-scan
_exptl_absorpt_process_details '(SADABS; Bruker, 2001)'
_exptl_crystal_colour colorless
_exptl_crystal_density_diffrn 1.355
_exptl_crystal_density_method 'not measured'
_exptl_crystal_description block
_exptl_crystal_F_000 432
_exptl_crystal_size_max 0.21
_exptl_crystal_size_mid 0.16
_exptl_crystal_size_min 0.11
_refine_diff_density_max 0.196
_refine_diff_density_min -0.184
_refine_ls_extinction_method none
_refine_ls_goodness_of_fit_ref 1.079
_refine_ls_hydrogen_treatment constr
_refine_ls_matrix_type full
_refine_ls_number_parameters 138
_refine_ls_number_reflns 1957
_refine_ls_number_restraints 0
_refine_ls_restrained_S_all 1.079
_refine_ls_R_factor_all 0.0435
_refine_ls_R_factor_gt 0.0332
_refine_ls_shift/su_max 0.000
_refine_ls_shift/su_mean 0.000
_refine_ls_structure_factor_coef Fsqd
_refine_ls_weighting_details 'calc w=1/[\s^2^(Fo^2^)+(0.0484P)^2^+0.0583P] where P=(Fo^2^+2Fc^2^)/3'
_refine_ls_weighting_scheme calc
_refine_ls_wR_factor_gt 0.0838
_refine_ls_wR_factor_ref 0.0863
_reflns_number_gt 1579
_reflns_number_total 1957
_reflns_threshold_expression >2sigma(I)
_cod_data_source_file ez2216.cif
_cod_data_source_block I
_cod_original_cell_volume 1001.0(3)
_cod_original_sg_symbol_H-M 'P 21/n'
_cod_database_code 2227406
_cod_database_fobs_code 2227406

loop_
_symmetry_equiv_pos_as_xyz
'x, y, z'
'-x+1/2, y+1/2, -z+1/2'
'-x, -y, -z'
'x-1/2, -y-1/2, z-1/2'

loop_
_atom_site_type_symbol
_atom_site_label
_atom_site_fract_x
_atom_site_fract_y
_atom_site_fract_z
_atom_site_U_iso_or_equiv
_atom_site_adp_type
_atom_site_calc_flag
_atom_site_refinement_flags
_atom_site_occupancy
_atom_site_disorder_assembly
_atom_site_disorder_group
C C1 0.71057(17) 0.62387(9) 0.66395(12) 0.0271(3) Uani d . 1 . .
H H1 0.6378 0.6593 0.5914 0.032 Uiso calc R 1 . .
C C2 0.81434(16) 0.41527(9) 0.51386(12) 0.0253(3) Uani d . 1 . .
C C3 0.7931(2) 0.35621(10) 0.39114(13) 0.0350(3) Uani d . 1 . .
H H3A 0.7264 0.2958 0.3963 0.052 Uiso calc R 1 . .
H H3B 0.9157 0.3406 0.3820 0.052 Uiso calc R 1 . .
H H3C 0.7235 0.3941 0.3157 0.052 Uiso calc R 1 . .
C C4 0.93391(17) 0.38472(9) 0.64868(12) 0.0260(3) Uani d . 1 . .
H H4A 1.0670 0.3859 0.6534 0.031 Uiso calc R 1 . .
H H4B 0.9004 0.3187 0.6715 0.031 Uiso calc R 1 . .
C C5 0.88677(16) 0.46406(8) 0.74008(11) 0.0225(3) Uani d . 1 . .
H H5 1.0031 0.4963 0.7925 0.027 Uiso calc R 1 . .
C C6 0.77821(16) 0.42376(8) 0.83124(11) 0.0215(3) Uani d . 1 . .
C C7 0.58407(17) 0.42893(9) 0.80332(12) 0.0284(3) Uani d . 1 . .
H H7 0.5137 0.4564 0.7234 0.034 Uiso calc R 1 . .
C C8 0.49282(18) 0.39382(10) 0.89242(14) 0.0341(3) Uani d . 1 . .
H H8 0.3621 0.3985 0.8730 0.041 Uiso calc R 1 . .
C C9 0.59650(18) 0.35179(10) 1.01025(13) 0.0320(3) Uani d . 1 . .
H H9 0.5357 0.3294 1.0712 0.038 Uiso calc R 1 . .
C C10 0.78979(18) 0.34274(9) 1.03825(12) 0.0276(3) Uani d . 1 . .
H H10 0.8587 0.3126 1.1167 0.033 Uiso calc R 1 . .
C C11 0.88131(16) 0.37877(8) 0.94901(11) 0.0221(3) Uani d . 1 . .
N N1 0.77351(14) 0.53492(7) 0.64102(9) 0.0237(2) Uani d . 1 . .
N N2 0.72976(14) 0.49870(8) 0.51056(9) 0.0259(3) Uani d . 1 . .
O O1 0.74131(13) 0.66270(6) 0.77367(9) 0.0335(2) Uani d . 1 . .
O O2 1.07147(12) 0.37142(7) 0.97002(8) 0.0306(2) Uani d . 1 . .
H H2 1.1227 0.3625 1.0493 0.046 Uiso calc R 1 . .

loop_
_atom_site_aniso_label
_atom_site_aniso_U_11
_atom_site_aniso_U_22
_atom_site_aniso_U_33
_atom_site_aniso_U_12
_atom_site_aniso_U_13
_atom_site_aniso_U_23
C1 0.0288(6) 0.0248(7) 0.0264(7) 0.0022(5) 0.0059(5) 0.0068(5)
C2 0.0238(6) 0.0293(7) 0.0251(6) -0.0015(5) 0.0107(5) 0.0023(5)
C3 0.0377(7) 0.0404(8) 0.0272(7) 0.0047(6) 0.0099(6) -0.0024(6)
C4 0.0282(6) 0.0268(7) 0.0248(6) 0.0030(5) 0.0104(5) 0.0037(5)
C5 0.0231(6) 0.0216(6) 0.0219(6) 0.0008(5) 0.0049(5) 0.0044(5)
C6 0.0266(6) 0.0175(6) 0.0208(6) -0.0009(5) 0.0073(5) -0.0007(4)
C7 0.0262(6) 0.0293(7) 0.0282(7) -0.0012(5) 0.0051(5) 0.0045(5)
C8 0.0249(6) 0.0382(8) 0.0407(8) -0.0045(5) 0.0117(6) 0.0015(6)
C9 0.0383(7) 0.0324(7) 0.0306(7) -0.0097(6) 0.0183(6) -0.0016(5)
C10 0.0383(7) 0.0248(7) 0.0203(6) -0.0020(5) 0.0092(5) 0.0012(5)
C11 0.0264(6) 0.0184(6) 0.0218(6) 0.0009(5) 0.0074(5) -0.0028(5)
N1 0.0286(5) 0.0233(5) 0.0188(5) 0.0018(4) 0.0059(4) 0.0037(4)
N2 0.0275(5) 0.0306(6) 0.0200(5) 0.0001(4) 0.0072(4) 0.0026(4)
O1 0.0418(5) 0.0275(5) 0.0279(5) 0.0067(4) 0.0047(4) -0.0002(4)
O2 0.0267(5) 0.0416(6) 0.0228(4) 0.0073(4) 0.0059(3) 0.0066(4)

loop_
_atom_type_symbol
_atom_type_description
_atom_type_scat_dispersion_real
_atom_type_scat_dispersion_imag
_atom_type_scat_source
C C 0.0033 0.0016 'International Tables Vol C Tables 4.2.6.8 and 6.1.1.4'
H H 0.0000 0.0000 'International Tables Vol C Tables 4.2.6.8 and 6.1.1.4'
N N 0.0061 0.0033 'International Tables Vol C Tables 4.2.6.8 and 6.1.1.4'
O O 0.0106 0.0060 'International Tables Vol C Tables 4.2.6.8 and 6.1.1.4'

loop_
_geom_angle_atom_site_label_1
_geom_angle_atom_site_label_2
_geom_angle_atom_site_label_3
_geom_angle_site_symmetry_1
_geom_angle_site_symmetry_3
_geom_angle
_geom_angle_publ_flag
O1 C1 N1 . . 124.90(11) ?
O1 C1 H1 . . 117.5 ?
N1 C1 H1 . . 117.5 ?
N2 C2 C3 . . 121.01(11) ?
N2 C2 C4 . . 114.73(11) ?
C3 C2 C4 . . 124.26(11) ?
C2 C3 H3A . . 109.5 ?
C2 C3 H3B . . 109.5 ?
H3A C3 H3B . . 109.5 ?
C2 C3 H3C . . 109.5 ?
H3A C3 H3C . . 109.5 ?
H3B C3 H3C . . 109.5 ?
C2 C4 C5 . . 102.86(9) ?
C2 C4 H4A . . 111.2 ?
C5 C4 H4A . . 111.2 ?
C2 C4 H4B . . 111.2 ?
C5 C4 H4B . . 111.2 ?
H4A C4 H4B . . 109.1 ?
N1 C5 C6 . . 112.35(10) ?
N1 C5 C4 . . 100.95(9) ?
C6 C5 C4 . . 113.59(10) ?
N1 C5 H5 . . 109.9 ?
C6 C5 H5 . . 109.9 ?
C4 C5 H5 . . 109.9 ?
C7 C6 C11 . . 118.90(12) ?
C7 C6 C5 . . 123.48(11) ?
C11 C6 C5 . . 117.62(11) ?
C6 C7 C8 . . 120.97(12) ?
C6 C7 H7 . . 119.5 ?
C8 C7 H7 . . 119.5 ?
C9 C8 C7 . . 119.67(12) ?
C9 C8 H8 . . 120.2 ?
C7 C8 H8 . . 120.2 ?
C10 C9 C8 . . 120.38(13) ?
C10 C9 H9 . . 119.8 ?
C8 C9 H9 . . 119.8 ?
C9 C10 C11 . . 119.81(12) ?
C9 C10 H10 . . 120.1 ?
C11 C10 H10 . . 120.1 ?
O2 C11 C10 . . 122.79(11) ?
O2 C11 C6 . . 117.01(11) ?
C10 C11 C6 . . 120.20(11) ?
C1 N1 N2 . . 119.59(9) ?
C1 N1 C5 . . 127.43(10) ?
N2 N1 C5 . . 112.98(9) ?
C2 N2 N1 . . 107.61(9) ?
C11 O2 H2 . . 109.5 ?

loop_
_geom_bond_atom_site_label_1
_geom_bond_atom_site_label_2
_geom_bond_site_symmetry_2
_geom_bond_distance
_geom_bond_publ_flag
C1 O1 . 1.2269(15) ?
C1 N1 . 1.3303(16) ?
C1 H1 . 0.9300 ?
C2 N2 . 1.2802(16) ?
C2 C3 . 1.4846(18) ?
C2 C4 . 1.4988(17) ?
C3 H3A . 0.9600 ?
C3 H3B . 0.9600 ?
C3 H3C . 0.9600 ?
C4 C5 . 1.5403(17) ?
C4 H4A . 0.9700 ?
C4 H4B . 0.9700 ?
C5 N1 . 1.4828(14) ?
C5 C6 . 1.5129(17) ?
C5 H5 . 0.9800 ?
C6 C7 . 1.3811(17) ?
C6 C11 . 1.3940(16) ?
C7 C8 . 1.3824(19) ?
C7 H7 . 0.9300 ?
C8 C9 . 1.3790(19) ?
C8 H8 . 0.9300 ?
C9 C10 . 1.3785(18) ?
C9 H9 . 0.9300 ?
C10 C11 . 1.3892(18) ?
C10 H10 . 0.9300 ?
C11 O2 . 1.3617(15) ?
N1 N2 . 1.4034(14) ?
O2 H2 . 0.8200 ?

loop_
_geom_hbond_atom_site_label_D
_geom_hbond_atom_site_label_H
_geom_hbond_atom_site_label_A
_geom_hbond_site_symmetry_A
_geom_hbond_distance_DH
_geom_hbond_distance_HA
_geom_hbond_distance_DA
_geom_hbond_angle_DHA
O2 H2 O1 3_767 0.82 1.88 2.6954(14) 174.8
C4 H4B O1 2_646 0.97 2.48 3.4438(16) 169.9

loop_
_geom_torsion_atom_site_label_1
_geom_torsion_atom_site_label_2
_geom_torsion_atom_site_label_3
_geom_torsion_atom_site_label_4
_geom_torsion_site_symmetry_1
_geom_torsion_site_symmetry_2
_geom_torsion_site_symmetry_3
_geom_torsion_site_symmetry_4
_geom_torsion
_geom_torsion_publ_flag
N2 C2 C4 C5 . . . . 7.20(14) ?
C3 C2 C4 C5 . . . . -173.35(11) ?
C2 C4 C5 N1 . . . . -8.69(12) ?
C2 C4 C5 C6 . . . . 111.79(11) ?
N1 C5 C6 C7 . . . . 17.36(16) ?
C4 C5 C6 C7 . . . . -96.46(14) ?
N1 C5 C6 C11 . . . . -162.98(10) ?
C4 C5 C6 C11 . . . . 83.21(13) ?
C11 C6 C7 C8 . . . . 2.53(19) ?
C5 C6 C7 C8 . . . . -177.80(12) ?
C6 C7 C8 C9 . . . . -0.9(2) ?
C7 C8 C9 C10 . . . . -1.4(2) ?
C8 C9 C10 C11 . . . . 1.87(19) ?
C9 C10 C11 O2 . . . . -179.39(11) ?
C9 C10 C11 C6 . . . . -0.16(18) ?
C7 C6 C11 O2 . . . . 177.26(11) ?
C5 C6 C11 O2 . . . . -2.42(15) ?
C7 C6 C11 C10 . . . . -2.02(17) ?
C5 C6 C11 C10 . . . . 178.30(10) ?
O1 C1 N1 N2 . . . . -179.59(11) ?
O1 C1 N1 C5 . . . . 1.7(2) ?
C6 C5 N1 C1 . . . . 66.03(15) ?
C4 C5 N1 C1 . . . . -172.61(11) ?
C6 C5 N1 N2 . . . . -112.71(11) ?
C4 C5 N1 N2 . . . . 8.64(12) ?
C3 C2 N2 N1 . . . . 178.62(11) ?
C4 C2 N2 N1 . . . . -1.92(14) ?
C1 N1 N2 C2 . . . . 176.47(11) ?
C5 N1 N2 C2 . . . . -4.68(13) ?

loop_
_cod_related_entry_id
_cod_related_entry_database
_cod_related_entry_code
1 ChemSpider 26366167
